data_1530459
loop_
_publ_author_name
'Mullica, D.F.'
'Boatner, L.A.'
'Grossie, D.A.'

_publ_section_title
;
 Coordination Geometry and Structural Determinations of Sm P O4, Eu P O4
 and Gd P O4
;
_journal_name_full 'Inorganica Chimica Acta'
_journal_page_first 105
_journal_page_last 110
_journal_volume 109
_journal_year 1985
_chemical_formula_sum 'Gd O4 P'
_chemical_name_systematic 'Gd P O4'
_space_group_IT_number 14
_symmetry_space_group_name_Hall '-P 2yn'
_symmetry_space_group_name_H-M 'P 1 21/n 1'
_cell_angle_alpha 90
_cell_angle_beta 104.16
_cell_angle_gamma 90
_cell_formula_units_Z 4
_cell_length_a 6.621
_cell_length_b 6.823
_cell_length_c 6.31
_cell_volume 276.394
_citation_journal_id_ASTM ICHAA3
_cod_data_source_file Mullica_ICHAA3_1985_1189.cif
_cod_data_source_block Gd1O4P1
_cod_original_cell_volume 276.3938
_cod_original_sg_symbol_Hall '-P 2ybc (x-z,y,z)'
_cod_original_formula_sum 'Gd1 O4 P1'
_cod_database_code 1530459

loop_
_symmetry_equiv_pos_as_xyz
x,y,z
-x+1/2,y+1/2,-z+1/2
-x,-y,-z
x-1/2,-y-1/2,z-1/2

loop_
_atom_site_label
_atom_site_type_symbol
_atom_site_fract_x
_atom_site_fract_y
_atom_site_fract_z
_atom_site_occupancy
_atom_site_U_iso_or_equiv
O1 O-2 0.2532 0.0007 0.4392 1 0.0
O3 O-2 0.4727 0.1017 0.8129 1 0.0
O2 O-2 0.3829 0.3348 0.5019 1 0.0
P1 P+5 0.3026 0.1615 0.6133 1 0.0
O4 O-2 0.1203 0.2113 0.7126 1 0.0
Gd1 Gd+3 0.28152 0.15535 0.09694 1 0.0
